data_7052625
loop_
_publ_author_name
'Schwarzer, Anke'
'Kroke, Edwin'

_publ_section_title
;
 A series of aryl-/alkyl-substituted melems
;
_journal_issue 4
_journal_name_full 'New Journal of Chemistry'
_journal_page_first 953
_journal_paper_doi 10.1039/c0nj00989j
_journal_volume 35
_journal_year 2011
_chemical_formula_moiety '2(C26 H30 N10), 5(C H3 N O2)'
_chemical_formula_sum 'C57 H75 N25 O10'
_chemical_formula_weight 1270.42
_chemical_name_common
;
1-Phenylamino-5,8-diethylamino-tri-s-triazin
;
_chemical_name_systematic
;
1-Phenylamino-5,8-diethylamino-tri-s-triazin
;
_space_group_IT_number 2
_symmetry_cell_setting triclinic
_symmetry_space_group_name_Hall '-P 1'
_symmetry_space_group_name_H-M 'P -1'
_atom_sites_solution_hydrogens geom
_atom_sites_solution_primary direct
_atom_sites_solution_secondary difmap
_audit_creation_method SHELXL-97
_cell_angle_alpha 83.008(4)
_cell_angle_beta 80.797(4)
_cell_angle_gamma 67.012(4)
_cell_formula_units_Z 2
_cell_length_a 12.5530(9)
_cell_length_b 15.4588(11)
_cell_length_c 18.0530(15)
_cell_measurement_reflns_used 1995
_cell_measurement_temperature 100(2)
_cell_measurement_theta_max 21.70
_cell_measurement_theta_min 3.55
_cell_volume 3176.8(4)
_computing_cell_refinement 'Bruker SMART (Bruker, 2007)'
_computing_data_collection 'Bruker SMART (Bruker, 2007)'
_computing_data_reduction 'Bruker SAINT (Bruker, 2007)'
_computing_molecular_graphics 'Bruker SHELXTL (Bruker, 2007)'
_computing_publication_material 'Bruker SHELXTL (Bruker, 2007)'
_computing_structure_refinement 'SHELXL-97 (Sheldrick, 2008)'
_computing_structure_solution 'SHELXS-97 (Sheldrick, 2008)'
_diffrn_ambient_temperature 100(2)
_diffrn_measured_fraction_theta_full 0.992
_diffrn_measured_fraction_theta_max 0.992
_diffrn_measurement_device_type 'CCD area detector'
_diffrn_measurement_method 'phi and omega scans'
_diffrn_radiation_monochromator graphite
_diffrn_radiation_source 'fine-focus sealed tube'
_diffrn_radiation_type MoK\a
_diffrn_radiation_wavelength 0.71073
_diffrn_reflns_av_R_equivalents 0.1106
_diffrn_reflns_av_sigmaI/netI 0.1689
_diffrn_reflns_limit_h_max 14
_diffrn_reflns_limit_h_min -14
_diffrn_reflns_limit_k_max 17
_diffrn_reflns_limit_k_min -18
_diffrn_reflns_limit_l_max 21
_diffrn_reflns_limit_l_min -21
_diffrn_reflns_number 36288
_diffrn_reflns_theta_full 25.00
_diffrn_reflns_theta_max 25.00
_diffrn_reflns_theta_min 1.15
_exptl_absorpt_coefficient_mu 0.096
_exptl_absorpt_correction_type none
_exptl_crystal_colour colourless
_exptl_crystal_density_diffrn 1.328
_exptl_crystal_density_method 'not measured'
_exptl_crystal_description plate
_exptl_crystal_F_000 1344
_exptl_crystal_size_max 0.24
_exptl_crystal_size_mid 0.21
_exptl_crystal_size_min 0.18
_refine_diff_density_max 0.870
_refine_diff_density_min -0.371
_refine_diff_density_rms 0.065
_refine_ls_extinction_method none
_refine_ls_goodness_of_fit_ref 0.871
_refine_ls_hydrogen_treatment constr
_refine_ls_matrix_type full
_refine_ls_number_parameters 842
_refine_ls_number_reflns 11096
_refine_ls_number_restraints 0
_refine_ls_restrained_S_all 0.871
_refine_ls_R_factor_all 0.2224
_refine_ls_R_factor_gt 0.0690
_refine_ls_shift/su_max 0.000
_refine_ls_shift/su_mean 0.000
_refine_ls_structure_factor_coef Fsqd
_refine_ls_weighting_details 'calc w=1/[\s^2^(Fo^2^)+(0.0733P)^2^+0.0000P] where P=(Fo^2^+2Fc^2^)/3'
_refine_ls_weighting_scheme calc
_refine_ls_wR_factor_gt 0.1381
_refine_ls_wR_factor_ref 0.1780
_reflns_number_gt 4113
_reflns_number_total 11096
_reflns_threshold_expression >2sigma(I)
_cod_data_source_file c0nj00989j.txt
_cod_data_source_block ansc126_0m
_cod_depositor_comments
;
The following automatic conversions were performed:
'_symmetry_cell_setting' value 'Triclinic' changed to 'triclinic'
according to '/home/saulius/struct/CIF-dictionaries/cif_core.dic'
dictionary named 'cif_core.dic' version 2.4.1 from 2010-06-29.

Automatic conversion script
Id: cif_fix_enum 1555 2011-01-17 13:19:09Z saulius 
;
_cod_database_code 7052625

loop_
_symmetry_equiv_pos_as_xyz
'x, y, z'
'-x, -y, -z'

loop_
_atom_site_label
_atom_site_type_symbol
_atom_site_fract_x
_atom_site_fract_y
_atom_site_fract_z
_atom_site_U_iso_or_equiv
_atom_site_adp_type
_atom_site_occupancy
_atom_site_symmetry_multiplicity
_atom_site_calc_flag
_atom_site_refinement_flags
_atom_site_disorder_assembly
_atom_site_disorder_group
N1 N 0.7780(3) 0.2854(2) 0.21727(19) 0.0193(9) Uani 1 1 d . . .
N2 N 0.9478(3) 0.3131(2) 0.18438(19) 0.0200(9) Uani 1 1 d . . .
N3 N 1.1283(3) 0.2007(2) 0.2282(2) 0.0220(9) Uani 1 1 d . . .
N4 N 1.1253(3) 0.0760(2) 0.3105(2) 0.0204(9) Uani 1 1 d . . .
N5 N 0.9454(3) 0.0504(2) 0.34791(19) 0.0202(9) Uani 1 1 d . . .
N6 N 0.7794(3) 0.1489(2) 0.2977(2) 0.0202(9) Uani 1 1 d . . .
N7 N 0.9507(3) 0.1799(2) 0.26478(19) 0.0179(9) Uani 1 1 d . . .
N8 N 0.6127(3) 0.2537(2) 0.25103(19) 0.0197(9) Uani 1 1 d . . .
N9 N 1.1205(3) 0.3341(2) 0.15332(19) 0.0195(9) Uani 1 1 d . . .
N10 N 1.1152(3) -0.0460(3) 0.3936(2) 0.0263(10) Uani 1 1 d . . .
C1 C 0.7285(4) 0.2281(3) 0.2560(2) 0.0193(11) Uani 1 1 d . . .
C2 C 0.8917(4) 0.2602(3) 0.2210(2) 0.0164(11) Uani 1 1 d . . .
C3 C 1.0642(4) 0.2813(3) 0.1902(2) 0.0170(11) Uani 1 1 d . . .
C4 C 1.0709(4) 0.1514(3) 0.2684(2) 0.0202(11) Uani 1 1 d . . .
C5 C 1.0611(4) 0.0294(3) 0.3493(2) 0.0210(11) Uani 1 1 d . . .
C6 C 0.8920(4) 0.1249(3) 0.3050(2) 0.0170(11) Uani 1 1 d . . .
C7 C 0.5422(3) 0.2124(3) 0.3027(2) 0.0187(11) Uani 1 1 d . . .
C8 C 0.5427(3) 0.2090(3) 0.3795(2) 0.0211(11) Uani 1 1 d . . .
H8 H 0.5922 0.2317 0.3990 0.025 Uiso 1 1 calc R . .
C9 C 0.4712(4) 0.1726(3) 0.4281(3) 0.0258(12) Uani 1 1 d . . .
H9 H 0.4731 0.1686 0.4808 0.031 Uiso 1 1 calc R . .
C10 C 0.3970(4) 0.1420(3) 0.3999(3) 0.0275(12) Uani 1 1 d . . .
H10 H 0.3463 0.1188 0.4335 0.033 Uiso 1 1 calc R . .
C11 C 0.3959(4) 0.1449(3) 0.3232(3) 0.0263(12) Uani 1 1 d . . .
H11 H 0.3455 0.1230 0.3039 0.032 Uiso 1 1 calc R . .
C12 C 0.4693(4) 0.1803(3) 0.2745(2) 0.0216(11) Uani 1 1 d . . .
H12 H 0.4693 0.1823 0.2217 0.026 Uiso 1 1 calc R . .
C13 C 0.5511(3) 0.3290(3) 0.1996(2) 0.0164(10) Uani 1 1 d . . .
C14 C 0.5713(4) 0.3200(3) 0.1235(3) 0.0242(11) Uani 1 1 d . . .
H14 H 0.6323 0.2658 0.1035 0.029 Uiso 1 1 calc R . .
C15 C 0.5041(4) 0.3885(3) 0.0760(2) 0.0238(11) Uani 1 1 d . . .
H15 H 0.5183 0.3817 0.0233 0.029 Uiso 1 1 calc R . .
C16 C 0.4150(4) 0.4683(3) 0.1054(3) 0.0249(12) Uani 1 1 d . . .
H16 H 0.3671 0.5151 0.0727 0.030 Uiso 1 1 calc R . .
C17 C 0.3958(4) 0.4796(3) 0.1819(2) 0.0237(11) Uani 1 1 d . . .
H17 H 0.3363 0.5346 0.2017 0.028 Uiso 1 1 calc R . .
C18 C 0.4649(4) 0.4094(3) 0.2296(2) 0.0204(11) Uani 1 1 d . . .
H18 H 0.4532 0.4165 0.2821 0.024 Uiso 1 1 calc R . .
C19 C 1.0604(4) 0.4249(3) 0.1138(2) 0.0243(12) Uani 1 1 d . . .
H19A H 0.9913 0.4235 0.0949 0.029 Uiso 1 1 calc R . .
H19B H 1.1133 0.4357 0.0700 0.029 Uiso 1 1 calc R . .
C20 C 1.0219(4) 0.5050(3) 0.1654(3) 0.0352(13) Uani 1 1 d . . .
H20A H 0.9672 0.4956 0.2077 0.053 Uiso 1 1 calc R . .
H20B H 0.9836 0.5649 0.1373 0.053 Uiso 1 1 calc R . .
H20C H 1.0902 0.5063 0.1844 0.053 Uiso 1 1 calc R . .
C21 C 1.2472(3) 0.3064(3) 0.1545(2) 0.0261(12) Uani 1 1 d . . .
H21A H 1.2687 0.2741 0.2038 0.031 Uiso 1 1 calc R . .
H21B H 1.2662 0.3635 0.1480 0.031 Uiso 1 1 calc R . .
C22 C 1.3177(4) 0.2416(3) 0.0926(3) 0.0315(13) Uani 1 1 d . . .
H22A H 1.3003 0.1844 0.0995 0.047 Uiso 1 1 calc R . .
H22B H 1.4010 0.2247 0.0947 0.047 Uiso 1 1 calc R . .
H22C H 1.2974 0.2738 0.0437 0.047 Uiso 1 1 calc R . .
C23 C 1.2417(4) -0.0790(3) 0.3977(3) 0.0365(13) Uani 1 1 d . . .
H23A H 1.2789 -0.0551 0.3517 0.044 Uiso 1 1 calc R . .
H23B H 1.2758 -0.1486 0.3993 0.044 Uiso 1 1 calc R . .
C24 C 1.2686(4) -0.0468(3) 0.4657(3) 0.0390(14) Uani 1 1 d . . .
H24A H 1.2359 0.0222 0.4642 0.058 Uiso 1 1 calc R . .
H24B H 1.3532 -0.0698 0.4656 0.058 Uiso 1 1 calc R . .
H24C H 1.2340 -0.0718 0.5116 0.058 Uiso 1 1 calc R . .
C25 C 1.0553(4) -0.1035(3) 0.4391(2) 0.0275(12) Uani 1 1 d . . .
H25A H 0.9738 -0.0625 0.4558 0.033 Uiso 1 1 calc R . .
H25B H 1.0947 -0.1319 0.4844 0.033 Uiso 1 1 calc R . .
C26 C 1.0553(4) -0.1810(3) 0.3950(3) 0.0379(14) Uani 1 1 d . . .
H26A H 1.0124 -0.1529 0.3517 0.057 Uiso 1 1 calc R . .
H26B H 1.0178 -0.2193 0.4274 0.057 Uiso 1 1 calc R . .
H26C H 1.1358 -0.2208 0.3774 0.057 Uiso 1 1 calc R . .
N11 N 0.7875(3) 0.7846(2) 0.22541(19) 0.0189(9) Uani 1 1 d . . .
N12 N 0.9566(3) 0.8097(2) 0.18907(19) 0.0190(9) Uani 1 1 d . . .
N13 N 1.1370(3) 0.7017(2) 0.23522(19) 0.0209(9) Uani 1 1 d . . .
N14 N 1.1335(3) 0.5795(2) 0.32069(19) 0.0221(9) Uani 1 1 d . . .
N15 N 0.9529(3) 0.5533(2) 0.3591(2) 0.0207(9) Uani 1 1 d . . .
N16 N 0.7841(3) 0.6544(2) 0.31343(19) 0.0189(9) Uani 1 1 d . . .
N17 N 0.9590(3) 0.6805(2) 0.27495(19) 0.0164(9) Uani 1 1 d . . .
N18 N 0.6191(3) 0.7579(2) 0.2642(2) 0.0198(9) Uani 1 1 d . . .
N19 N 1.1294(3) 0.8304(2) 0.1542(2) 0.0211(9) Uani 1 1 d . . .
N20 N 1.1247(3) 0.4533(2) 0.4005(2) 0.0254(10) Uani 1 1 d . . .
C27 C 0.7360(4) 0.7311(3) 0.2679(2) 0.0182(11) Uani 1 1 d . . .
C28 C 0.9005(4) 0.7592(3) 0.2293(2) 0.0180(11) Uani 1 1 d . . .
C29 C 1.0733(4) 0.7788(3) 0.1942(2) 0.0201(11) Uani 1 1 d . . .
C30 C 1.0787(4) 0.6540(3) 0.2768(2) 0.0185(11) Uani 1 1 d . . .
C31 C 1.0688(4) 0.5313(3) 0.3591(2) 0.0220(11) Uani 1 1 d . . .
C32 C 0.8973(4) 0.6291(3) 0.3165(2) 0.0170(11) Uani 1 1 d . . .
C33 C 0.5462(3) 0.7169(3) 0.3129(2) 0.0176(11) Uani 1 1 d . . .
C34 C 0.5429(4) 0.7124(3) 0.3901(2) 0.0224(11) Uani 1 1 d . . .
H34 H 0.5920 0.7336 0.4117 0.027 Uiso 1 1 calc R . .
C35 C 0.4679(4) 0.6769(3) 0.4360(3) 0.0274(12) Uani 1 1 d . . .
H35 H 0.4654 0.6736 0.4891 0.033 Uiso 1 1 calc R . .
C36 C 0.3963(4) 0.6461(3) 0.4043(3) 0.0295(12) Uani 1 1 d . . .
H36 H 0.3439 0.6228 0.4359 0.035 Uiso 1 1 calc R . .
C37 C 0.4010(4) 0.6491(3) 0.3275(3) 0.0298(13) Uani 1 1 d . . .
H37 H 0.3532 0.6266 0.3061 0.036 Uiso 1 1 calc R . .
C38 C 0.4751(4) 0.6850(3) 0.2815(3) 0.0235(11) Uani 1 1 d . . .
H38 H 0.4776 0.6878 0.2284 0.028 Uiso 1 1 calc R . .
C39 C 0.5609(4) 0.8314(3) 0.2093(2) 0.0176(11) Uani 1 1 d . . .
C40 C 0.4713(4) 0.9124(3) 0.2347(2) 0.0217(11) Uani 1 1 d . . .
H40 H 0.4531 0.9222 0.2870 0.026 Uiso 1 1 calc R . .
C41 C 0.4086(4) 0.9788(3) 0.1832(2) 0.0229(11) Uani 1 1 d . . .
H41 H 0.3455 1.0336 0.2002 0.028 Uiso 1 1 calc R . .
C42 C 0.4372(4) 0.9658(3) 0.1073(2) 0.0228(11) Uani 1 1 d . . .
H42 H 0.3941 1.0119 0.0721 0.027 Uiso 1 1 calc R . .
C43 C 0.5288(4) 0.8856(3) 0.0825(3) 0.0260(12) Uani 1 1 d . . .
H43 H 0.5486 0.8766 0.0302 0.031 Uiso 1 1 calc R . .
C44 C 0.5914(4) 0.8189(3) 0.1335(2) 0.0237(11) Uani 1 1 d . . .
H44 H 0.6553 0.7644 0.1164 0.028 Uiso 1 1 calc R . .
C45 C 1.0713(4) 0.9130(3) 0.1052(2) 0.0234(11) Uani 1 1 d . . .
H45A H 1.0055 0.9051 0.0871 0.028 Uiso 1 1 calc R . .
H45B H 1.1271 0.9173 0.0608 0.028 Uiso 1 1 calc R . .
C46 C 1.0259(4) 1.0037(3) 0.1450(3) 0.0371(13) Uani 1 1 d . . .
H46A H 0.9685 1.0008 0.1879 0.056 Uiso 1 1 calc R . .
H46B H 0.9890 1.0570 0.1100 0.056 Uiso 1 1 calc R . .
H46C H 1.0908 1.0121 0.1628 0.056 Uiso 1 1 calc R . .
C47 C 1.2541(4) 0.8074(3) 0.1570(3) 0.0289(12) Uani 1 1 d . . .
H47A H 1.2739 0.7798 0.2078 0.035 Uiso 1 1 calc R . .
H47B H 1.2699 0.8660 0.1479 0.035 Uiso 1 1 calc R . .
C48 C 1.3305(4) 0.7390(3) 0.0993(2) 0.0289(12) Uani 1 1 d . . .
H48A H 1.3235 0.6779 0.1123 0.043 Uiso 1 1 calc R . .
H48B H 1.4118 0.7316 0.0985 0.043 Uiso 1 1 calc R . .
H48C H 1.3056 0.7632 0.0495 0.043 Uiso 1 1 calc R . .
C49 C 1.2497(4) 0.4237(4) 0.4061(3) 0.0415(14) Uani 1 1 d . . .
H49A H 1.2872 0.4483 0.3606 0.050 Uiso 1 1 calc R . .
H49B H 1.2866 0.3541 0.4085 0.050 Uiso 1 1 calc R . .
C50 C 1.2692(4) 0.4594(4) 0.4751(3) 0.0516(16) Uani 1 1 d . . .
H50A H 1.2283 0.5280 0.4745 0.077 Uiso 1 1 calc R . .
H50B H 1.3529 0.4433 0.4751 0.077 Uiso 1 1 calc R . .
H50C H 1.2392 0.4301 0.5203 0.077 Uiso 1 1 calc R . .
C51 C 1.0662(4) 0.3932(3) 0.4418(2) 0.0258(12) Uani 1 1 d . . .
H51A H 0.9848 0.4328 0.4601 0.031 Uiso 1 1 calc R . .
H51B H 1.1065 0.3609 0.4861 0.031 Uiso 1 1 calc R . .
C52 C 1.0659(4) 0.3199(3) 0.3924(3) 0.0401(14) Uani 1 1 d . . .
H52A H 1.0247 0.3518 0.3490 0.060 Uiso 1 1 calc R . .
H52B H 1.0264 0.2809 0.4217 0.060 Uiso 1 1 calc R . .
H52C H 1.1464 0.2800 0.3749 0.060 Uiso 1 1 calc R . .
O1 O 0.6036(3) 0.3985(3) 0.3882(2) 0.0540(11) Uani 1 1 d . . .
O2 O 0.7836(3) 0.3163(2) 0.3989(2) 0.0567(11) Uani 1 1 d . . .
N21 N 0.7058(4) 0.3882(3) 0.3782(2) 0.0356(11) Uani 1 1 d . . .
C53 C 0.7374(4) 0.4651(3) 0.3378(3) 0.0407(14) Uani 1 1 d . . .
H53A H 0.7997 0.4711 0.3607 0.061 Uiso 1 1 calc R . .
H53B H 0.6690 0.5243 0.3407 0.061 Uiso 1 1 calc R . .
H53C H 0.7646 0.4512 0.2849 0.061 Uiso 1 1 calc R . .
O3 O 0.7292(3) 0.5815(3) 0.1732(2) 0.0702(12) Uani 1 1 d . . .
O4 O 0.7850(3) 0.5902(2) 0.0593(2) 0.0587(12) Uani 1 1 d . . .
N22 N 0.7353(4) 0.5579(3) 0.1069(3) 0.0458(12) Uani 1 1 d . . .
C54 C 0.6962(4) 0.4826(4) 0.1063(3) 0.0599(18) Uani 1 1 d . . .
H54A H 0.7157 0.4593 0.0558 0.090 Uiso 1 1 calc R . .
H54B H 0.6116 0.5055 0.1203 0.090 Uiso 1 1 calc R . .
H54C H 0.7346 0.4314 0.1424 0.090 Uiso 1 1 calc R . .
O5 O 0.1243(3) 0.6433(3) 0.0341(3) 0.0792(14) Uani 1 1 d . . .
O6 O 0.1199(3) 0.7697(3) -0.0339(2) 0.0538(11) Uani 1 1 d . . .
N23 N 0.0729(4) 0.7193(4) 0.0009(3) 0.0477(12) Uani 1 1 d . . .
C55 C -0.0557(4) 0.7521(3) 0.0086(3) 0.0416(14) Uani 1 1 d . . .
H55A H -0.0783 0.6980 0.0094 0.062 Uiso 1 1 calc R . .
H55B H -0.0850 0.7962 -0.0340 0.062 Uiso 1 1 calc R . .
H55C H -0.0891 0.7837 0.0556 0.062 Uiso 1 1 calc R . .
O7 O 0.7785(3) -0.0260(2) 0.02424(19) 0.0495(10) Uani 1 1 d . . .
O8 O 0.6398(3) 0.1065(2) 0.0480(2) 0.0589(11) Uani 1 1 d . . .
N24 N 0.7107(4) 0.0296(3) 0.0677(2) 0.0331(10) Uani 1 1 d . . .
C56 C 0.7094(4) 0.0057(3) 0.1484(2) 0.0312(12) Uani 1 1 d . . .
H56A H 0.6372 -0.0038 0.1685 0.047 Uiso 1 1 calc R . .
H56B H 0.7136 0.0570 0.1732 0.047 Uiso 1 1 calc R . .
H56C H 0.7765 -0.0524 0.1577 0.047 Uiso 1 1 calc R . .
O9 O 0.7720(3) 0.8209(2) 0.4162(2) 0.0509(11) Uani 1 1 d . . .
O10 O 0.5939(3) 0.9052(2) 0.39827(19) 0.0467(10) Uani 1 1 d . . .
N25 N 0.6982(4) 0.8907(3) 0.3903(2) 0.0308(10) Uani 1 1 d . . .
C57 C 0.7353(4) 0.9632(3) 0.3453(3) 0.0307(12) Uani 1 1 d . . .
H57A H 0.7882 0.9772 0.3720 0.046 Uiso 1 1 calc R . .
H57B H 0.6666 1.0206 0.3378 0.046 Uiso 1 1 calc R . .
H57C H 0.7755 0.9396 0.2964 0.046 Uiso 1 1 calc R . .

loop_
_atom_site_aniso_label
_atom_site_aniso_U_11
_atom_site_aniso_U_22
_atom_site_aniso_U_33
_atom_site_aniso_U_23
_atom_site_aniso_U_13
_atom_site_aniso_U_12
N1 0.010(2) 0.016(2) 0.029(2) -0.0009(18) -0.0014(17) -0.0022(18)
N2 0.017(2) 0.017(2) 0.027(2) -0.0031(19) -0.0029(18) -0.0077(19)
N3 0.015(2) 0.024(2) 0.026(2) -0.0004(19) 0.0009(18) -0.008(2)
N4 0.014(2) 0.021(2) 0.022(2) -0.0008(19) 0.0025(17) -0.0039(19)
N5 0.016(2) 0.015(2) 0.023(2) 0.0019(18) -0.0022(17) 0.0001(18)
N6 0.014(2) 0.016(2) 0.027(2) 0.0036(18) -0.0021(17) -0.0035(18)
N7 0.011(2) 0.020(2) 0.022(2) -0.0002(18) 0.0002(17) -0.0064(18)
N8 0.013(2) 0.022(2) 0.022(2) 0.0105(18) -0.0027(17) -0.0079(18)
N9 0.015(2) 0.020(2) 0.023(2) -0.0003(18) -0.0001(17) -0.0069(19)
N10 0.017(2) 0.026(2) 0.027(2) 0.006(2) -0.0012(18) -0.001(2)
C1 0.016(3) 0.018(3) 0.025(3) -0.001(2) -0.001(2) -0.008(2)
C2 0.020(3) 0.012(3) 0.016(3) 0.004(2) -0.003(2) -0.005(2)
C3 0.020(3) 0.023(3) 0.012(2) -0.007(2) 0.007(2) -0.014(2)
C4 0.015(3) 0.025(3) 0.020(3) -0.010(2) 0.001(2) -0.007(2)
C5 0.020(3) 0.020(3) 0.014(3) -0.005(2) 0.002(2) 0.001(2)
C6 0.016(3) 0.013(3) 0.021(3) -0.001(2) 0.007(2) -0.008(2)
C7 0.014(3) 0.011(2) 0.026(3) 0.000(2) -0.001(2) 0.000(2)
C8 0.016(3) 0.018(3) 0.029(3) 0.001(2) 0.002(2) -0.009(2)
C9 0.021(3) 0.023(3) 0.025(3) 0.004(2) 0.001(2) -0.003(2)
C10 0.024(3) 0.021(3) 0.032(3) 0.004(2) 0.005(2) -0.009(2)
C11 0.016(3) 0.024(3) 0.037(3) -0.002(3) 0.003(2) -0.009(2)
C12 0.024(3) 0.020(3) 0.021(3) -0.001(2) -0.005(2) -0.007(2)
C13 0.012(3) 0.023(3) 0.014(3) 0.001(2) -0.001(2) -0.007(2)
C14 0.020(3) 0.018(3) 0.031(3) -0.004(2) -0.001(2) -0.003(2)
C15 0.034(3) 0.024(3) 0.013(3) -0.001(2) 0.001(2) -0.012(2)
C16 0.030(3) 0.018(3) 0.030(3) 0.001(2) -0.010(2) -0.011(2)
C17 0.019(3) 0.022(3) 0.027(3) 0.005(2) 0.000(2) -0.008(2)
C18 0.021(3) 0.022(3) 0.017(3) -0.002(2) 0.001(2) -0.008(2)
C19 0.023(3) 0.024(3) 0.025(3) 0.002(2) 0.003(2) -0.011(2)
C20 0.039(3) 0.026(3) 0.040(3) -0.002(3) -0.002(2) -0.013(3)
C21 0.013(3) 0.038(3) 0.030(3) 0.001(3) 0.000(2) -0.013(2)
C22 0.019(3) 0.036(3) 0.036(3) 0.001(3) 0.004(2) -0.010(2)
C23 0.016(3) 0.034(3) 0.044(3) 0.015(3) 0.002(2) 0.000(2)
C24 0.027(3) 0.038(3) 0.053(4) 0.008(3) -0.010(3) -0.015(3)
C25 0.019(3) 0.027(3) 0.028(3) 0.003(2) -0.002(2) -0.002(2)
C26 0.031(3) 0.029(3) 0.054(4) -0.010(3) -0.009(3) -0.007(3)
N11 0.018(2) 0.016(2) 0.023(2) 0.0016(18) -0.0034(17) -0.0073(19)
N12 0.016(2) 0.020(2) 0.021(2) 0.0025(18) -0.0010(17) -0.0090(19)
N13 0.018(2) 0.022(2) 0.021(2) 0.0035(19) 0.0001(18) -0.008(2)
N14 0.016(2) 0.029(2) 0.017(2) 0.0031(19) 0.0006(17) -0.006(2)
N15 0.016(2) 0.015(2) 0.028(2) 0.0018(18) -0.0027(18) -0.0027(18)
N16 0.014(2) 0.017(2) 0.021(2) 0.0025(18) -0.0045(17) -0.0024(18)
N17 0.015(2) 0.014(2) 0.018(2) 0.0010(17) -0.0047(17) -0.0028(18)
N18 0.012(2) 0.018(2) 0.028(2) 0.0072(18) -0.0040(17) -0.0062(18)
N19 0.016(2) 0.025(2) 0.025(2) 0.0013(19) -0.0018(18) -0.0119(19)
N20 0.016(2) 0.023(2) 0.025(2) 0.0040(19) 0.0027(18) 0.0019(19)
C27 0.023(3) 0.017(3) 0.017(3) -0.004(2) -0.005(2) -0.009(2)
C28 0.014(3) 0.020(3) 0.017(3) -0.004(2) 0.000(2) -0.003(2)
C29 0.019(3) 0.021(3) 0.020(3) -0.008(2) -0.002(2) -0.006(2)
C30 0.013(3) 0.020(3) 0.016(3) -0.005(2) -0.004(2) 0.002(2)
C31 0.024(3) 0.015(3) 0.018(3) -0.001(2) -0.003(2) 0.001(2)
C32 0.019(3) 0.018(3) 0.012(3) -0.003(2) 0.002(2) -0.006(2)
C33 0.010(3) 0.013(3) 0.026(3) 0.004(2) -0.001(2) -0.003(2)
C34 0.020(3) 0.018(3) 0.027(3) 0.002(2) -0.002(2) -0.007(2)
C35 0.025(3) 0.023(3) 0.027(3) 0.004(2) 0.002(2) -0.006(2)
C36 0.016(3) 0.021(3) 0.048(4) 0.006(3) 0.005(2) -0.009(2)
C37 0.024(3) 0.027(3) 0.043(4) -0.001(3) -0.003(3) -0.015(3)
C38 0.019(3) 0.021(3) 0.028(3) -0.002(2) -0.002(2) -0.006(2)
C39 0.017(3) 0.013(3) 0.022(3) 0.008(2) -0.005(2) -0.006(2)
C40 0.017(3) 0.023(3) 0.021(3) 0.001(2) 0.001(2) -0.006(2)
C41 0.016(3) 0.017(3) 0.030(3) 0.001(2) -0.003(2) -0.002(2)
C42 0.030(3) 0.015(3) 0.024(3) 0.005(2) -0.009(2) -0.008(2)
C43 0.030(3) 0.025(3) 0.018(3) 0.003(2) -0.001(2) -0.008(2)
C44 0.016(3) 0.018(3) 0.030(3) -0.002(2) 0.003(2) -0.001(2)
C45 0.028(3) 0.022(3) 0.023(3) 0.000(2) 0.001(2) -0.013(2)
C46 0.042(3) 0.026(3) 0.047(3) 0.001(3) -0.006(3) -0.016(3)
C47 0.022(3) 0.035(3) 0.034(3) 0.002(3) -0.001(2) -0.018(3)
C48 0.022(3) 0.029(3) 0.031(3) 0.006(2) -0.002(2) -0.008(2)
C49 0.023(3) 0.048(3) 0.027(3) 0.023(3) 0.004(2) 0.004(3)
C50 0.032(3) 0.053(4) 0.074(5) 0.027(3) -0.021(3) -0.025(3)
C51 0.026(3) 0.019(3) 0.027(3) 0.003(2) -0.004(2) -0.003(2)
C52 0.041(3) 0.027(3) 0.045(3) -0.005(3) -0.008(3) -0.004(3)
O1 0.060(3) 0.058(3) 0.057(3) 0.007(2) 0.003(2) -0.043(2)
O2 0.080(3) 0.028(2) 0.059(3) 0.005(2) -0.019(2) -0.015(2)
N21 0.050(3) 0.025(3) 0.031(3) -0.002(2) -0.001(2) -0.015(3)
C53 0.055(4) 0.024(3) 0.047(4) 0.001(3) 0.009(3) -0.026(3)
O3 0.082(3) 0.057(3) 0.061(3) -0.004(2) 0.002(2) -0.019(2)
O4 0.065(3) 0.042(2) 0.060(3) 0.006(2) 0.030(2) -0.027(2)
N22 0.049(3) 0.033(3) 0.039(3) -0.015(2) 0.029(2) -0.007(2)
C54 0.048(4) 0.037(3) 0.095(5) 0.011(3) -0.001(3) -0.025(3)
O5 0.057(3) 0.056(3) 0.115(4) 0.025(3) -0.025(3) -0.014(2)
O6 0.067(3) 0.060(3) 0.047(3) -0.002(2) 0.004(2) -0.043(2)
N23 0.047(4) 0.041(3) 0.047(3) -0.012(3) -0.013(2) -0.003(3)
C55 0.035(3) 0.036(3) 0.051(4) -0.013(3) -0.011(3) -0.005(3)
O7 0.049(3) 0.046(2) 0.039(2) -0.008(2) 0.0092(19) -0.007(2)
O8 0.078(3) 0.032(2) 0.062(3) 0.012(2) -0.035(2) -0.009(2)
N24 0.030(3) 0.025(3) 0.044(3) 0.009(2) -0.013(2) -0.011(2)
C56 0.036(3) 0.025(3) 0.026(3) 0.008(2) -0.004(2) -0.008(2)
O9 0.068(3) 0.026(2) 0.053(3) 0.0130(19) -0.016(2) -0.012(2)
O10 0.049(3) 0.051(2) 0.051(3) 0.0106(19) -0.003(2) -0.035(2)
N25 0.044(3) 0.026(3) 0.027(3) 0.003(2) -0.002(2) -0.021(3)
C57 0.038(3) 0.023(3) 0.030(3) 0.006(2) 0.001(2) -0.015(3)

loop_
_atom_type_symbol
_atom_type_description
_atom_type_scat_dispersion_real
_atom_type_scat_dispersion_imag
_atom_type_scat_source
C C 0.0033 0.0016 'International Tables Vol C Tables 4.2.6.8 and 6.1.1.4'
H H 0.0000 0.0000 'International Tables Vol C Tables 4.2.6.8 and 6.1.1.4'
N N 0.0061 0.0033 'International Tables Vol C Tables 4.2.6.8 and 6.1.1.4'
O O 0.0106 0.0060 'International Tables Vol C Tables 4.2.6.8 and 6.1.1.4'

loop_
_geom_angle_atom_site_label_1
_geom_angle_atom_site_label_2
_geom_angle_atom_site_label_3
_geom_angle
_geom_angle_site_symmetry_1
_geom_angle_site_symmetry_3
_geom_angle_publ_flag
C2 N1 C1 115.8(4) . . ?
C2 N2 C3 116.0(4) . . ?
C4 N3 C3 117.0(4) . . ?
C4 N4 C5 117.2(4) . . ?
C6 N5 C5 115.7(4) . . ?
C6 N6 C1 117.1(4) . . ?
C2 N7 C6 120.7(4) . . ?
C2 N7 C4 120.8(4) . . ?
C6 N7 C4 118.6(4) . . ?
C1 N8 C13 122.5(4) . . ?
C1 N8 C7 121.3(4) . . ?
C13 N8 C7 116.0(3) . . ?
C3 N9 C19 122.5(4) . . ?
C3 N9 C21 121.1(4) . . ?
C19 N9 C21 116.3(3) . . ?
C5 N10 C25 123.1(4) . . ?
C5 N10 C23 121.2(4) . . ?
C25 N10 C23 115.6(4) . . ?
N6 C1 N1 127.9(4) . . ?
N6 C1 N8 116.6(4) . . ?
N1 C1 N8 115.5(4) . . ?
N2 C2 N1 119.8(4) . . ?
N2 C2 N7 120.1(4) . . ?
N1 C2 N7 120.0(4) . . ?
N9 C3 N3 117.3(4) . . ?
N9 C3 N2 116.0(4) . . ?
N3 C3 N2 126.7(4) . . ?
N4 C4 N3 120.7(4) . . ?
N4 C4 N7 120.1(4) . . ?
N3 C4 N7 119.1(4) . . ?
N10 C5 N4 117.5(4) . . ?
N10 C5 N5 115.7(4) . . ?
N4 C5 N5 126.7(4) . . ?
N5 C6 N6 120.0(4) . . ?
N5 C6 N7 121.6(4) . . ?
N6 C6 N7 118.4(4) . . ?
C12 C7 C8 119.9(4) . . ?
C12 C7 N8 119.1(4) . . ?
C8 C7 N8 120.9(4) . . ?
C7 C8 C9 120.0(4) . . ?
C7 C8 H8 120.0 . . ?
C9 C8 H8 120.0 . . ?
C10 C9 C8 120.0(4) . . ?
C10 C9 H9 120.0 . . ?
C8 C9 H9 120.0 . . ?
C9 C10 C11 120.5(4) . . ?
C9 C10 H10 119.8 . . ?
C11 C10 H10 119.8 . . ?
C10 C11 C12 119.3(4) . . ?
C10 C11 H11 120.3 . . ?
C12 C11 H11 120.3 . . ?
C7 C12 C11 120.3(4) . . ?
C7 C12 H12 119.9 . . ?
C11 C12 H12 119.9 . . ?
C14 C13 C18 120.5(4) . . ?
C14 C13 N8 121.3(4) . . ?
C18 C13 N8 118.1(4) . . ?
C13 C14 C15 120.5(4) . . ?
C13 C14 H14 119.8 . . ?
C15 C14 H14 119.8 . . ?
C14 C15 C16 119.7(4) . . ?
C14 C15 H15 120.1 . . ?
C16 C15 H15 120.1 . . ?
C17 C16 C15 120.3(4) . . ?
C17 C16 H16 119.8 . . ?
C15 C16 H16 119.8 . . ?
C16 C17 C18 119.3(4) . . ?
C16 C17 H17 120.3 . . ?
C18 C17 H17 120.3 . . ?
C13 C18 C17 119.5(4) . . ?
C13 C18 H18 120.2 . . ?
C17 C18 H18 120.2 . . ?
N9 C19 C20 111.1(4) . . ?
N9 C19 H19A 109.4 . . ?
C20 C19 H19A 109.4 . . ?
N9 C19 H19B 109.4 . . ?
C20 C19 H19B 109.4 . . ?
H19A C19 H19B 108.0 . . ?
C19 C20 H20A 109.5 . . ?
C19 C20 H20B 109.5 . . ?
H20A C20 H20B 109.5 . . ?
C19 C20 H20C 109.5 . . ?
H20A C20 H20C 109.5 . . ?
H20B C20 H20C 109.5 . . ?
N9 C21 C22 111.4(3) . . ?
N9 C21 H21A 109.3 . . ?
C22 C21 H21A 109.3 . . ?
N9 C21 H21B 109.3 . . ?
C22 C21 H21B 109.3 . . ?
H21A C21 H21B 108.0 . . ?
C21 C22 H22A 109.5 . . ?
C21 C22 H22B 109.5 . . ?
H22A C22 H22B 109.5 . . ?
C21 C22 H22C 109.5 . . ?
H22A C22 H22C 109.5 . . ?
H22B C22 H22C 109.5 . . ?
N10 C23 C24 112.6(4) . . ?
N10 C23 H23A 109.1 . . ?
C24 C23 H23A 109.1 . . ?
N10 C23 H23B 109.1 . . ?
C24 C23 H23B 109.1 . . ?
H23A C23 H23B 107.8 . . ?
C23 C24 H24A 109.5 . . ?
C23 C24 H24B 109.5 . . ?
H24A C24 H24B 109.5 . . ?
C23 C24 H24C 109.5 . . ?
H24A C24 H24C 109.5 . . ?
H24B C24 H24C 109.5 . . ?
N10 C25 C26 111.6(4) . . ?
N10 C25 H25A 109.3 . . ?
C26 C25 H25A 109.3 . . ?
N10 C25 H25B 109.3 . . ?
C26 C25 H25B 109.3 . . ?
H25A C25 H25B 108.0 . . ?
C25 C26 H26A 109.5 . . ?
C25 C26 H26B 109.5 . . ?
H26A C26 H26B 109.5 . . ?
C25 C26 H26C 109.5 . . ?
H26A C26 H26C 109.5 . . ?
H26B C26 H26C 109.5 . . ?
C28 N11 C27 115.8(4) . . ?
C28 N12 C29 116.1(4) . . ?
C30 N13 C29 116.2(4) . . ?
C30 N14 C31 116.8(4) . . ?
C32 N15 C31 116.4(4) . . ?
C32 N16 C27 115.2(4) . . ?
C32 N17 C28 119.2(4) . . ?
C32 N17 C30 121.5(4) . . ?
C28 N17 C30 119.2(4) . . ?
C27 N18 C33 123.5(4) . . ?
C27 N18 C39 120.8(4) . . ?
C33 N18 C39 115.7(3) . . ?
C29 N19 C45 122.5(4) . . ?
C29 N19 C47 121.7(4) . . ?
C45 N19 C47 115.8(3) . . ?
C31 N20 C51 122.6(4) . . ?
C31 N20 C49 120.7(4) . . ?
C51 N20 C49 116.7(4) . . ?
N11 C27 N16 128.5(4) . . ?
N11 C27 N18 115.6(4) . . ?
N16 C27 N18 115.8(4) . . ?
N12 C28 N11 118.9(4) . . ?
N12 C28 N17 120.8(4) . . ?
N11 C28 N17 120.3(4) . . ?
N19 C29 N13 117.3(4) . . ?
N19 C29 N12 116.0(4) . . ?
N13 C29 N12 126.7(4) . . ?
N13 C30 N14 120.2(4) . . ?
N13 C30 N17 120.9(4) . . ?
N14 C30 N17 118.9(4) . . ?
N20 C31 N15 115.9(4) . . ?
N20 C31 N14 117.3(4) . . ?
N15 C31 N14 126.8(4) . . ?
N16 C32 N15 119.6(4) . . ?
N16 C32 N17 120.9(4) . . ?
N15 C32 N17 119.5(4) . . ?
C34 C33 C38 120.0(4) . . ?
C34 C33 N18 120.8(4) . . ?
C38 C33 N18 119.2(4) . . ?
C33 C34 C35 119.7(4) . . ?
C33 C34 H34 120.1 . . ?
C35 C34 H34 120.1 . . ?
C34 C35 C36 120.0(4) . . ?
C34 C35 H35 120.0 . . ?
C36 C35 H35 120.0 . . ?
C37 C36 C35 120.2(4) . . ?
C37 C36 H36 119.9 . . ?
C35 C36 H36 119.9 . . ?
C36 C37 C38 120.1(4) . . ?
C36 C37 H37 119.9 . . ?
C38 C37 H37 119.9 . . ?
C37 C38 C33 119.9(4) . . ?
C37 C38 H38 120.0 . . ?
C33 C38 H38 120.0 . . ?
C44 C39 C40 120.7(4) . . ?
C44 C39 N18 120.5(4) . . ?
C40 C39 N18 118.7(4) . . ?
C41 C40 C39 119.1(4) . . ?
C41 C40 H40 120.4 . . ?
C39 C40 H40 120.4 . . ?
C42 C41 C40 120.4(4) . . ?
C42 C41 H41 119.8 . . ?
C40 C41 H41 119.8 . . ?
C41 C42 C43 119.9(4) . . ?
C41 C42 H42 120.1 . . ?
C43 C42 H42 120.1 . . ?
C44 C43 C42 120.1(4) . . ?
C44 C43 H43 119.9 . . ?
C42 C43 H43 119.9 . . ?
C39 C44 C43 119.7(4) . . ?
C39 C44 H44 120.2 . . ?
C43 C44 H44 120.2 . . ?
N19 C45 C46 112.3(4) . . ?
N19 C45 H45A 109.1 . . ?
C46 C45 H45A 109.1 . . ?
N19 C45 H45B 109.1 . . ?
C46 C45 H45B 109.1 . . ?
H45A C45 H45B 107.9 . . ?
C45 C46 H46A 109.5 . . ?
C45 C46 H46B 109.5 . . ?
H46A C46 H46B 109.5 . . ?
C45 C46 H46C 109.5 . . ?
H46A C46 H46C 109.5 . . ?
H46B C46 H46C 109.5 . . ?
N19 C47 C48 111.9(3) . . ?
N19 C47 H47A 109.2 . . ?
C48 C47 H47A 109.2 . . ?
N19 C47 H47B 109.2 . . ?
C48 C47 H47B 109.2 . . ?
H47A C47 H47B 107.9 . . ?
C47 C48 H48A 109.5 . . ?
C47 C48 H48B 109.5 . . ?
H48A C48 H48B 109.5 . . ?
C47 C48 H48C 109.5 . . ?
H48A C48 H48C 109.5 . . ?
H48B C48 H48C 109.5 . . ?
N20 C49 C50 111.3(4) . . ?
N20 C49 H49A 109.4 . . ?
C50 C49 H49A 109.4 . . ?
N20 C49 H49B 109.4 . . ?
C50 C49 H49B 109.4 . . ?
H49A C49 H49B 108.0 . . ?
C49 C50 H50A 109.5 . . ?
C49 C50 H50B 109.5 . . ?
H50A C50 H50B 109.5 . . ?
C49 C50 H50C 109.5 . . ?
H50A C50 H50C 109.5 . . ?
H50B C50 H50C 109.5 . . ?
N20 C51 C52 111.6(4) . . ?
N20 C51 H51A 109.3 . . ?
C52 C51 H51A 109.3 . . ?
N20 C51 H51B 109.3 . . ?
C52 C51 H51B 109.3 . . ?
H51A C51 H51B 108.0 . . ?
C51 C52 H52A 109.5 . . ?
C51 C52 H52B 109.5 . . ?
H52A C52 H52B 109.5 . . ?
C51 C52 H52C 109.5 . . ?
H52A C52 H52C 109.5 . . ?
H52B C52 H52C 109.5 . . ?
O1 N21 O2 123.1(5) . . ?
O1 N21 C53 118.3(4) . . ?
O2 N21 C53 118.7(5) . . ?
N21 C53 H53A 109.5 . . ?
N21 C53 H53B 109.5 . . ?
H53A C53 H53B 109.5 . . ?
N21 C53 H53C 109.5 . . ?
H53A C53 H53C 109.5 . . ?
H53B C53 H53C 109.5 . . ?
O4 N22 O3 116.3(5) . . ?
O4 N22 C54 130.3(5) . . ?
O3 N22 C54 112.5(5) . . ?
N22 C54 H54A 109.5 . . ?
N22 C54 H54B 109.5 . . ?
H54A C54 H54B 109.5 . . ?
N22 C54 H54C 109.5 . . ?
H54A C54 H54C 109.5 . . ?
H54B C54 H54C 109.5 . . ?
O6 N23 O5 124.6(5) . . ?
O6 N23 C55 119.0(5) . . ?
O5 N23 C55 116.3(5) . . ?
N23 C55 H55A 109.5 . . ?
N23 C55 H55B 109.5 . . ?
H55A C55 H55B 109.5 . . ?
N23 C55 H55C 109.5 . . ?
H55A C55 H55C 109.5 . . ?
H55B C55 H55C 109.5 . . ?
O7 N24 O8 123.7(4) . . ?
O7 N24 C56 119.7(4) . . ?
O8 N24 C56 116.6(4) . . ?
N24 C56 H56A 109.5 . . ?
N24 C56 H56B 109.5 . . ?
H56A C56 H56B 109.5 . . ?
N24 C56 H56C 109.5 . . ?
H56A C56 H56C 109.5 . . ?
H56B C56 H56C 109.5 . . ?
O9 N25 O10 124.2(4) . . ?
O9 N25 C57 118.6(4) . . ?
O10 N25 C57 117.1(4) . . ?
N25 C57 H57A 109.5 . . ?
N25 C57 H57B 109.5 . . ?
H57A C57 H57B 109.5 . . ?
N25 C57 H57C 109.5 . . ?
H57A C57 H57C 109.5 . . ?
H57B C57 H57C 109.5 . . ?

loop_
_geom_bond_atom_site_label_1
_geom_bond_atom_site_label_2
_geom_bond_distance
_geom_bond_site_symmetry_2
_geom_bond_publ_flag
N1 C2 1.335(5) . ?
N1 C1 1.341(5) . ?
N2 C2 1.331(5) . ?
N2 C3 1.365(5) . ?
N3 C4 1.324(5) . ?
N3 C3 1.363(5) . ?
N4 C4 1.317(5) . ?
N4 C5 1.344(5) . ?
N5 C6 1.312(5) . ?
N5 C5 1.363(5) . ?
N6 C6 1.339(5) . ?
N6 C1 1.339(5) . ?
N7 C2 1.394(5) . ?
N7 C6 1.400(5) . ?
N7 C4 1.407(5) . ?
N8 C1 1.365(5) . ?
N8 C13 1.442(5) . ?
N8 C7 1.446(5) . ?
N9 C3 1.333(5) . ?
N9 C19 1.466(5) . ?
N9 C21 1.480(5) . ?
N10 C5 1.338(5) . ?
N10 C25 1.474(5) . ?
N10 C23 1.477(5) . ?
C7 C12 1.380(5) . ?
C7 C8 1.383(6) . ?
C8 C9 1.385(5) . ?
C8 H8 0.9500 . ?
C9 C10 1.379(6) . ?
C9 H9 0.9500 . ?
C10 C11 1.382(6) . ?
C10 H10 0.9500 . ?
C11 C12 1.393(6) . ?
C11 H11 0.9500 . ?
C12 H12 0.9500 . ?
C13 C14 1.371(6) . ?
C13 C18 1.390(5) . ?
C14 C15 1.372(5) . ?
C14 H14 0.9500 . ?
C15 C16 1.395(5) . ?
C15 H15 0.9500 . ?
C16 C17 1.384(6) . ?
C16 H16 0.9500 . ?
C17 C18 1.396(5) . ?
C17 H17 0.9500 . ?
C18 H18 0.9500 . ?
C19 C20 1.518(5) . ?
C19 H19A 0.9900 . ?
C19 H19B 0.9900 . ?
C20 H20A 0.9800 . ?
C20 H20B 0.9800 . ?
C20 H20C 0.9800 . ?
C21 C22 1.515(5) . ?
C21 H21A 0.9900 . ?
C21 H21B 0.9900 . ?
C22 H22A 0.9800 . ?
C22 H22B 0.9800 . ?
C22 H22C 0.9800 . ?
C23 C24 1.511(6) . ?
C23 H23A 0.9900 . ?
C23 H23B 0.9900 . ?
C24 H24A 0.9800 . ?
C24 H24B 0.9800 . ?
C24 H24C 0.9800 . ?
C25 C26 1.517(6) . ?
C25 H25A 0.9900 . ?
C25 H25B 0.9900 . ?
C26 H26A 0.9800 . ?
C26 H26B 0.9800 . ?
C26 H26C 0.9800 . ?
N11 C28 1.327(5) . ?
N11 C27 1.340(5) . ?
N12 C28 1.327(5) . ?
N12 C29 1.368(5) . ?
N13 C30 1.325(5) . ?
N13 C29 1.356(5) . ?
N14 C30 1.327(5) . ?
N14 C31 1.365(5) . ?
N15 C32 1.328(5) . ?
N15 C31 1.359(5) . ?
N16 C32 1.327(5) . ?
N16 C27 1.344(5) . ?
N17 C32 1.394(5) . ?
N17 C28 1.397(5) . ?
N17 C30 1.399(5) . ?
N18 C27 1.372(5) . ?
N18 C33 1.439(5) . ?
N18 C39 1.454(5) . ?
N19 C29 1.338(5) . ?
N19 C45 1.467(5) . ?
N19 C47 1.471(5) . ?
N20 C31 1.338(5) . ?
N20 C51 1.465(5) . ?
N20 C49 1.471(5) . ?
C33 C34 1.382(6) . ?
C33 C38 1.392(5) . ?
C34 C35 1.385(6) . ?
C34 H34 0.9500 . ?
C35 C36 1.387(6) . ?
C35 H35 0.9500 . ?
C36 C37 1.374(6) . ?
C36 H36 0.9500 . ?
C37 C38 1.381(6) . ?
C37 H37 0.9500 . ?
C38 H38 0.9500 . ?
C39 C44 1.377(6) . ?
C39 C40 1.386(5) . ?
C40 C41 1.381(5) . ?
C40 H40 0.9500 . ?
C41 C42 1.379(6) . ?
C41 H41 0.9500 . ?
C42 C43 1.385(5) . ?
C42 H42 0.9500 . ?
C43 C44 1.377(5) . ?
C43 H43 0.9500 . ?
C44 H44 0.9500 . ?
C45 C46 1.516(5) . ?
C45 H45A 0.9900 . ?
C45 H45B 0.9900 . ?
C46 H46A 0.9800 . ?
C46 H46B 0.9800 . ?
C46 H46C 0.9800 . ?
C47 C48 1.510(5) . ?
C47 H47A 0.9900 . ?
C47 H47B 0.9900 . ?
C48 H48A 0.9800 . ?
C48 H48B 0.9800 . ?
C48 H48C 0.9800 . ?
C49 C50 1.511(6) . ?
C49 H49A 0.9900 . ?
C49 H49B 0.9900 . ?
C50 H50A 0.9800 . ?
C50 H50B 0.9800 . ?
C50 H50C 0.9800 . ?
C51 C52 1.526(6) . ?
C51 H51A 0.9900 . ?
C51 H51B 0.9900 . ?
C52 H52A 0.9800 . ?
C52 H52B 0.9800 . ?
C52 H52C 0.9800 . ?
O1 N21 1.215(5) . ?
O2 N21 1.223(5) . ?
N21 C53 1.473(5) . ?
C53 H53A 0.9800 . ?
C53 H53B 0.9800 . ?
C53 H53C 0.9800 . ?
O3 N22 1.275(5) . ?
O4 N22 1.159(5) . ?
N22 C54 1.431(6) . ?
C54 H54A 0.9800 . ?
C54 H54B 0.9800 . ?
C54 H54C 0.9800 . ?
O5 N23 1.230(5) . ?
O6 N23 1.214(5) . ?
N23 C55 1.480(6) . ?
C55 H55A 0.9800 . ?
C55 H55B 0.9800 . ?
C55 H55C 0.9800 . ?
O7 N24 1.208(5) . ?
O8 N24 1.225(4) . ?
N24 C56 1.457(5) . ?
C56 H56A 0.9800 . ?
C56 H56B 0.9800 . ?
C56 H56C 0.9800 . ?
O9 N25 1.215(4) . ?
O10 N25 1.225(4) . ?
N25 C57 1.482(5) . ?
C57 H57A 0.9800 . ?
C57 H57B 0.9800 . ?
C57 H57C 0.9800 . ?

loop_
_geom_hbond_atom_site_label_D
_geom_hbond_atom_site_label_H
_geom_hbond_atom_site_label_A
_geom_hbond_distance_DH
_geom_hbond_distance_HA
_geom_hbond_distance_DA
_geom_hbond_angle_DHA
_geom_hbond_site_symmetry_A
C56 H56C N11 0.98 2.63 3.352(5) 131.0 1_545
C56 H56C N12 0.98 2.52 3.491(5) 173.6 1_545
C57 H57A N5 0.98 2.59 3.407(5) 140.8 1_565
C45 H45B O7 0.99 2.63 3.497(5) 146.0 2_765
C22 H22C O4 0.98 2.63 3.567(6) 160.4 2_765
C19 H19B O4 0.99 2.47 3.387(6) 153.2 2_765
C54 H54A O5 0.98 2.51 3.352(7) 144.5 2_665
C9 H9 O10 0.95 2.52 3.312(6) 141.4 2_666
C35 H35 O1 0.95 2.54 3.354(6) 144.0 2_666
C55 H55C N12 0.98 2.68 3.522(6) 144.9 1_455
C8 H8 O1 0.95 2.62 3.330(5) 131.9 .
C54 H54C N1 0.98 2.40 3.329(6) 158.6 .

loop_
_geom_torsion_atom_site_label_1
_geom_torsion_atom_site_label_2
_geom_torsion_atom_site_label_3
_geom_torsion_atom_site_label_4
_geom_torsion
_geom_torsion_site_symmetry_1
_geom_torsion_site_symmetry_2
_geom_torsion_site_symmetry_3
_geom_torsion_site_symmetry_4
_geom_torsion_publ_flag
C6 N6 C1 N1 3.2(7) . . . . ?
C6 N6 C1 N8 -177.8(4) . . . . ?
C2 N1 C1 N6 -0.1(6) . . . . ?
C2 N1 C1 N8 -179.1(3) . . . . ?
C13 N8 C1 N6 -170.6(4) . . . . ?
C7 N8 C1 N6 15.6(6) . . . . ?
C13 N8 C1 N1 8.5(6) . . . . ?
C7 N8 C1 N1 -165.3(4) . . . . ?
C3 N2 C2 N1 -178.9(4) . . . . ?
C3 N2 C2 N7 2.8(5) . . . . ?
C1 N1 C2 N2 -179.9(4) . . . . ?
C1 N1 C2 N7 -1.6(6) . . . . ?
C6 N7 C2 N2 178.4(4) . . . . ?
C4 N7 C2 N2 -2.8(6) . . . . ?
C6 N7 C2 N1 0.2(6) . . . . ?
C4 N7 C2 N1 179.0(4) . . . . ?
C19 N9 C3 N3 -176.6(4) . . . . ?
C21 N9 C3 N3 -0.6(6) . . . . ?
C19 N9 C3 N2 4.8(6) . . . . ?
C21 N9 C3 N2 -179.2(3) . . . . ?
C4 N3 C3 N9 176.1(4) . . . . ?
C4 N3 C3 N2 -5.5(6) . . . . ?
C2 N2 C3 N9 179.8(4) . . . . ?
C2 N2 C3 N3 1.3(6) . . . . ?
C5 N4 C4 N3 -179.6(4) . . . . ?
C5 N4 C4 N7 -0.5(6) . . . . ?
C3 N3 C4 N4 -175.6(4) . . . . ?
C3 N3 C4 N7 5.3(6) . . . . ?
C2 N7 C4 N4 179.4(4) . . . . ?
C6 N7 C4 N4 -1.8(6) . . . . ?
C2 N7 C4 N3 -1.5(6) . . . . ?
C6 N7 C4 N3 177.3(4) . . . . ?
C25 N10 C5 N4 -179.9(4) . . . . ?
C23 N10 C5 N4 -2.1(6) . . . . ?
C25 N10 C5 N5 -0.5(6) . . . . ?
C23 N10 C5 N5 177.2(4) . . . . ?
C4 N4 C5 N10 -178.5(4) . . . . ?
C4 N4 C5 N5 2.2(6) . . . . ?
C6 N5 C5 N10 179.4(4) . . . . ?
C6 N5 C5 N4 -1.3(6) . . . . ?
C5 N5 C6 N6 177.3(4) . . . . ?
C5 N5 C6 N7 -1.3(6) . . . . ?
C1 N6 C6 N5 176.9(4) . . . . ?
C1 N6 C6 N7 -4.4(6) . . . . ?
C2 N7 C6 N5 -178.4(4) . . . . ?
C4 N7 C6 N5 2.8(6) . . . . ?
C2 N7 C6 N6 3.0(6) . . . . ?
C4 N7 C6 N6 -175.8(3) . . . . ?
C1 N8 C7 C12 -132.8(4) . . . . ?
C13 N8 C7 C12 53.0(5) . . . . ?
C1 N8 C7 C8 50.3(6) . . . . ?
C13 N8 C7 C8 -123.8(4) . . . . ?
C12 C7 C8 C9 0.6(6) . . . . ?
N8 C7 C8 C9 177.5(4) . . . . ?
C7 C8 C9 C10 -1.8(6) . . . . ?
C8 C9 C10 C11 1.9(7) . . . . ?
C9 C10 C11 C12 -0.9(7) . . . . ?
C8 C7 C12 C11 0.4(6) . . . . ?
N8 C7 C12 C11 -176.5(4) . . . . ?
C10 C11 C12 C7 -0.2(6) . . . . ?
C1 N8 C13 C14 70.3(5) . . . . ?
C7 N8 C13 C14 -115.6(4) . . . . ?
C1 N8 C13 C18 -113.6(4) . . . . ?
C7 N8 C13 C18 60.5(5) . . . . ?
C18 C13 C14 C15 -2.3(7) . . . . ?
N8 C13 C14 C15 173.6(4) . . . . ?
C13 C14 C15 C16 0.3(7) . . . . ?
C14 C15 C16 C17 1.6(6) . . . . ?
C15 C16 C17 C18 -1.5(6) . . . . ?
C14 C13 C18 C17 2.4(6) . . . . ?
N8 C13 C18 C17 -173.7(4) . . . . ?
C16 C17 C18 C13 -0.5(6) . . . . ?
C3 N9 C19 C20 89.8(5) . . . . ?
C21 N9 C19 C20 -86.4(4) . . . . ?
C3 N9 C21 C22 87.3(5) . . . . ?
C19 N9 C21 C22 -96.4(4) . . . . ?
C5 N10 C23 C24 99.3(5) . . . . ?
C25 N10 C23 C24 -82.8(5) . . . . ?
C5 N10 C25 C26 88.0(5) . . . . ?
C23 N10 C25 C26 -89.9(4) . . . . ?
C28 N11 C27 N16 -0.8(6) . . . . ?
C28 N11 C27 N18 179.5(3) . . . . ?
C32 N16 C27 N11 0.3(6) . . . . ?
C32 N16 C27 N18 180.0(3) . . . . ?
C33 N18 C27 N11 -171.6(4) . . . . ?
C39 N18 C27 N11 8.4(5) . . . . ?
C33 N18 C27 N16 8.7(6) . . . . ?
C39 N18 C27 N16 -171.3(4) . . . . ?
C29 N12 C28 N11 -178.6(4) . . . . ?
C29 N12 C28 N17 1.2(5) . . . . ?
C27 N11 C28 N12 -179.5(4) . . . . ?
C27 N11 C28 N17 0.7(5) . . . . ?
C32 N17 C28 N12 180.0(4) . . . . ?
C30 N17 C28 N12 -1.3(6) . . . . ?
C32 N17 C28 N11 -0.2(6) . . . . ?
C30 N17 C28 N11 178.6(4) . . . . ?
C45 N19 C29 N13 177.3(4) . . . . ?
C47 N19 C29 N13 -2.8(6) . . . . ?
C45 N19 C29 N12 -2.4(6) . . . . ?
C47 N19 C29 N12 177.5(3) . . . . ?
C30 N13 C29 N19 177.3(4) . . . . ?
C30 N13 C29 N12 -3.0(6) . . . . ?
C28 N12 C29 N19 -179.3(4) . . . . ?
C28 N12 C29 N13 1.0(6) . . . . ?
C29 N13 C30 N14 -177.6(4) . . . . ?
C29 N13 C30 N17 2.8(6) . . . . ?
C31 N14 C30 N13 -177.0(4) . . . . ?
C31 N14 C30 N17 2.7(5) . . . . ?
C32 N17 C30 N13 177.9(4) . . . . ?
C28 N17 C30 N13 -0.8(5) . . . . ?
C32 N17 C30 N14 -1.8(6) . . . . ?
C28 N17 C30 N14 179.5(4) . . . . ?
C51 N20 C31 N15 1.7(6) . . . . ?
C49 N20 C31 N15 -178.6(4) . . . . ?
C51 N20 C31 N14 -177.4(4) . . . . ?
C49 N20 C31 N14 2.3(6) . . . . ?
C32 N15 C31 N20 -178.2(4) . . . . ?
C32 N15 C31 N14 0.8(6) . . . . ?
C30 N14 C31 N20 176.6(4) . . . . ?
C30 N14 C31 N15 -2.4(6) . . . . ?
C27 N16 C32 N15 -179.0(4) . . . . ?
C27 N16 C32 N17 0.3(5) . . . . ?
C31 N15 C32 N16 179.5(4) . . . . ?
C31 N15 C32 N17 0.3(6) . . . . ?
C28 N17 C32 N16 -0.3(6) . . . . ?
C30 N17 C32 N16 -179.0(3) . . . . ?
C28 N17 C32 N15 178.9(4) . . . . ?
C30 N17 C32 N15 0.2(6) . . . . ?
C27 N18 C33 C34 52.9(6) . . . . ?
C39 N18 C33 C34 -127.1(4) . . . . ?
C27 N18 C33 C38 -129.7(4) . . . . ?
C39 N18 C33 C38 50.4(5) . . . . ?
C38 C33 C34 C35 -0.6(6) . . . . ?
N18 C33 C34 C35 176.8(4) . . . . ?
C33 C34 C35 C36 -0.1(6) . . . . ?
C34 C35 C36 C37 1.1(7) . . . . ?
C35 C36 C37 C38 -1.5(7) . . . . ?
C36 C37 C38 C33 0.8(7) . . . . ?
C34 C33 C38 C37 0.3(6) . . . . ?
N18 C33 C38 C37 -177.2(4) . . . . ?
C27 N18 C39 C44 63.8(5) . . . . ?
C33 N18 C39 C44 -116.2(4) . . . . ?
C27 N18 C39 C40 -118.8(4) . . . . ?
C33 N18 C39 C40 61.2(5) . . . . ?
C44 C39 C40 C41 3.2(6) . . . . ?
N18 C39 C40 C41 -174.2(4) . . . . ?
C39 C40 C41 C42 -1.9(6) . . . . ?
C40 C41 C42 C43 0.3(7) . . . . ?
C41 C42 C43 C44 0.0(7) . . . . ?
C40 C39 C44 C43 -2.9(7) . . . . ?
N18 C39 C44 C43 174.5(4) . . . . ?
C42 C43 C44 C39 1.3(7) . . . . ?
C29 N19 C45 C46 93.1(5) . . . . ?
C47 N19 C45 C46 -86.8(4) . . . . ?
C29 N19 C47 C48 88.5(5) . . . . ?
C45 N19 C47 C48 -91.6(4) . . . . ?
C31 N20 C49 C50 94.8(5) . . . . ?
C51 N20 C49 C50 -85.6(5) . . . . ?
C31 N20 C51 C52 86.9(5) . . . . ?
C49 N20 C51 C52 -92.7(4) . . . . ?
